data_1504780
loop_
_publ_author_name
'Lu, Zheng'
'Zheng, Suqing'
'Zhang, Xumu'
'Lu, Xiyan'

_publ_section_title
;
 An unexpected phosphine-catalyzed [3 + 2] annulation. Synthesis of highly
 functionalized cyclopentenes.
;
_journal_issue 15
_journal_name_full 'Organic letters'
_journal_page_first 3267
_journal_page_last 3270
_journal_paper_doi 10.1021/ol8011452
_journal_volume 10
_journal_year 2008
_chemical_absolute_configuration ad
_chemical_formula_sum 'C17 H16 N2 O2'
_chemical_formula_weight 280.32
_chemical_name_systematic
; 
 ? 
;
_space_group_IT_number 19
_symmetry_cell_setting orthorhombic
_symmetry_space_group_name_Hall 'P 2ac 2ab'
_symmetry_space_group_name_H-M 'P 21 21 21'
_atom_sites_solution_hydrogens geom
_atom_sites_solution_primary direct
_atom_sites_solution_secondary difmap
_audit_creation_method SHELXL-97
_cell_angle_alpha 90.00
_cell_angle_beta 90.00
_cell_angle_gamma 90.00
_cell_formula_units_Z 8
_cell_length_a 7.8235(7)
_cell_length_b 18.7193(18)
_cell_length_c 20.708(2)
_cell_measurement_reflns_used 1477
_cell_measurement_temperature 293(2)
_cell_measurement_theta_max 33.934
_cell_measurement_theta_min 4.779
_cell_volume 3032.7(5)
_computing_cell_refinement 'Bruker SMART'
_computing_data_collection 'Bruker SMART'
_computing_data_reduction 'Bruker SHELXTL'
_computing_molecular_graphics 'Bruker SHELXTL'
_computing_publication_material 'Bruker SHELXTL'
_computing_structure_refinement 'SHELXL-97 (Sheldrick, 1997)'
_computing_structure_solution 'SHELXS-97 (Sheldrick, 1990)'
_diffrn_ambient_temperature 293(2)
_diffrn_measured_fraction_theta_full 0.997
_diffrn_measured_fraction_theta_max 0.997
_diffrn_measurement_device_type 'CCD area detector'
_diffrn_measurement_method 'phi and omega scans'
_diffrn_radiation_monochromator graphite
_diffrn_radiation_source 'fine-focus sealed tube'
_diffrn_radiation_type MoK\a
_diffrn_radiation_wavelength 0.71073
_diffrn_reflns_av_R_equivalents 0.0875
_diffrn_reflns_av_sigmaI/netI 0.0721
_diffrn_reflns_limit_h_max 9
_diffrn_reflns_limit_h_min -9
_diffrn_reflns_limit_k_max 23
_diffrn_reflns_limit_k_min -22
_diffrn_reflns_limit_l_max 25
_diffrn_reflns_limit_l_min -18
_diffrn_reflns_number 16676
_diffrn_reflns_theta_full 26.00
_diffrn_reflns_theta_max 26.00
_diffrn_reflns_theta_min 1.47
_exptl_absorpt_coefficient_mu 0.082
_exptl_absorpt_correction_T_max 1.00000
_exptl_absorpt_correction_T_min 0.58396
_exptl_absorpt_correction_type empirical
_exptl_absorpt_process_details sadabs
_exptl_crystal_colour colorless
_exptl_crystal_density_diffrn 1.228
_exptl_crystal_density_method 'not measured'
_exptl_crystal_description prismatic
_exptl_crystal_F_000 1184
_exptl_crystal_size_max 0.513
_exptl_crystal_size_mid 0.399
_exptl_crystal_size_min 0.123
_refine_diff_density_max 0.394
_refine_diff_density_min -0.168
_refine_diff_density_rms 0.036
_refine_ls_abs_structure_details 'Flack H D (1983), Acta Cryst. A39, 876-881'
_refine_ls_abs_structure_Flack 10(10)
_refine_ls_extinction_method none
_refine_ls_goodness_of_fit_ref 0.938
_refine_ls_hydrogen_treatment constr
_refine_ls_matrix_type full
_refine_ls_number_parameters 381
_refine_ls_number_reflns 3372
_refine_ls_number_restraints 0
_refine_ls_restrained_S_all 0.938
_refine_ls_R_factor_all 0.1430
_refine_ls_R_factor_gt 0.0673
_refine_ls_shift/su_max 0.042
_refine_ls_shift/su_mean 0.009
_refine_ls_structure_factor_coef Fsqd
_refine_ls_weighting_details 'calc w=1/[\s^2^(Fo^2^)+(0.0976P)^2^+0.0000P] where P=(Fo^2^+2Fc^2^)/3'
_refine_ls_weighting_scheme calc
_refine_ls_wR_factor_gt 0.1678
_refine_ls_wR_factor_ref 0.2047
_reflns_number_gt 1539
_reflns_number_total 3372
_reflns_threshold_expression >2sigma(I)
_cod_data_source_file ol8011452-file003.cif
_cod_data_source_block cd24475
_cod_depositor_comments
;
The following automatic conversions were performed:

'_symmetry_cell_setting' value 'Orthorhombic' changed to
'orthorhombic' according to
/home/saulius/struct/CIF-dictionaries/cif_core.dic dictionary named
'cif_core.dic' version 2.4.1 from 2010-06-29.

Automatic conversion script
Id: cif_fix_values 1715 2011-07-08 13:25:40Z adriana 
;
_cod_original_sg_symbol_H-M P2(1)2(1)2(1)
_cod_database_code 1504780

loop_
_symmetry_equiv_pos_as_xyz
'x, y, z'
'-x+1/2, -y, z+1/2'
'-x, y+1/2, -z+1/2'
'x+1/2, -y+1/2, -z'

loop_
_atom_site_label
_atom_site_type_symbol
_atom_site_fract_x
_atom_site_fract_y
_atom_site_fract_z
_atom_site_U_iso_or_equiv
_atom_site_adp_type
_atom_site_occupancy
_atom_site_symmetry_multiplicity
_atom_site_calc_flag
_atom_site_refinement_flags
N1 N -0.1792(8) 0.6656(3) 0.1807(3) 0.1028(18) Uani 1 1 d .
N2 N 0.0711(8) 0.7256(3) 0.0074(3) 0.1035(19) Uani 1 1 d .
N3 N 0.4015(8) 0.2251(3) 0.0035(3) 0.1016(19) Uani 1 1 d .
N4 N 0.6420(7) 0.1538(3) 0.1769(3) 0.1004(18) Uani 1 1 d .
O1 O 0.1111(10) 0.5479(3) 0.1447(4) 0.111(3) Uani 1 1 d .
O2 O 0.2778(8) 0.5222(3) 0.0635(3) 0.1230(18) Uani 1 1 d .
O3 O 0.3489(9) 0.0404(3) 0.1280(4) 0.121(3) Uani 1 1 d .
O4 O 0.1830(8) 0.0177(3) 0.0467(3) 0.1241(18) Uani 1 1 d .
C1 C 0.0939(7) 0.7250(3) 0.1325(3) 0.0703(15) Uani 1 1 d .
C2 C 0.1137(7) 0.8024(3) 0.1580(2) 0.0667(15) Uani 1 1 d .
C3 C 0.2739(7) 0.8112(3) 0.1776(3) 0.0798(17) Uani 1 1 d .
H3 H 0.3131 0.8539 0.1951 0.096 Uiso 1 1 calc R
C4 C 0.3867(8) 0.7473(3) 0.1697(3) 0.0904(19) Uani 1 1 d .
H4A H 0.4524 0.7382 0.2086 0.108 Uiso 1 1 calc R
H4B H 0.4645 0.7533 0.1336 0.108 Uiso 1 1 calc R
C5 C 0.2613(8) 0.6878(3) 0.1570(3) 0.0873(19) Uani 1 1 d .
H5 H 0.2341 0.6666 0.1990 0.105 Uiso 1 1 calc R
C6 C 0.3294(9) 0.6299(3) 0.1165(4) 0.104(2) Uani 1 1 d .
H6A H 0.3508 0.6492 0.0737 0.125 Uiso 1 1 calc R
H6B H 0.4389 0.6155 0.1342 0.125 Uiso 1 1 calc R
C7 C 0.2263(11) 0.5670(4) 0.1093(5) 0.115(3) Uani 1 1 d .
C8 C 0.1863(12) 0.4550(4) 0.0557(4) 0.110(3) Uani 1 1 d .
H8A H 0.0674 0.4638 0.0449 0.135 Uiso 1 1 calc R
H8B H 0.1908 0.4272 0.0952 0.135 Uiso 1 1 calc R
C9 C 0.2728(12) 0.4166(4) 0.0025(4) 0.115(3) Uani 1 1 d .
H9A H 0.2563 0.4421 -0.0372 0.138 Uiso 1 1 calc R
H9B H 0.2255 0.3695 -0.0014 0.138 Uiso 1 1 calc R
H9C H 0.3928 0.4132 0.0117 0.138 Uiso 1 1 calc R
C10 C -0.0599(8) 0.6911(3) 0.1591(3) 0.0768(17) Uani 1 1 d .
C11 C 0.0793(8) 0.7248(3) 0.0624(3) 0.0757(16) Uani 1 1 d .
C12 C -0.0221(7) 0.8562(3) 0.1571(3) 0.0661(15) Uani 1 1 d .
C13 C -0.0076(8) 0.9198(3) 0.1913(3) 0.0794(18) Uani 1 1 d .
H13 H 0.0880 0.9272 0.2171 0.095 Uiso 1 1 calc R
C14 C -0.1300(12) 0.9718(4) 0.1881(4) 0.100(2) Uani 1 1 d .
H14 H -0.1169 1.0137 0.2117 0.120 Uiso 1 1 calc R
C15 C -0.2676(10) 0.9625(4) 0.1515(4) 0.102(2) Uani 1 1 d .
H15 H -0.3477 0.9990 0.1484 0.123 Uiso 1 1 calc R
C16 C -0.2941(9) 0.8999(4) 0.1179(3) 0.099(2) Uani 1 1 d .
H16 H -0.3942 0.8931 0.0944 0.118 Uiso 1 1 calc R
C17 C -0.1689(8) 0.8470(3) 0.1194(3) 0.0767(16) Uani 1 1 d .
H17 H -0.1829 0.8055 0.0953 0.092 Uiso 1 1 calc R
C18 C 0.3712(7) 0.2163(3) 0.1286(2) 0.0652(14) Uani 1 1 d .
C19 C 0.3485(7) 0.2913(3) 0.1581(2) 0.0650(14) Uani 1 1 d .
C20 C 0.1879(8) 0.2984(3) 0.1773(3) 0.0841(18) Uani 1 1 d .
H20 H 0.1481 0.3394 0.1977 0.101 Uiso 1 1 calc R
C21 C 0.0774(8) 0.2366(3) 0.1639(3) 0.0835(17) Uani 1 1 d .
H21A H 0.0037 0.2457 0.1271 0.100 Uiso 1 1 calc R
H21B H 0.0074 0.2249 0.2011 0.100 Uiso 1 1 calc R
C22 C 0.2028(8) 0.1782(3) 0.1496(3) 0.0833(18) Uani 1 1 d .
H22 H 0.2265 0.1537 0.1904 0.100 Uiso 1 1 calc R
C23 C 0.1347(9) 0.1231(3) 0.1034(3) 0.099(2) Uani 1 1 d .
H23A H 0.0229 0.1084 0.1186 0.119 Uiso 1 1 calc R
H23B H 0.1185 0.1460 0.0618 0.119 Uiso 1 1 calc R
C24 C 0.2383(10) 0.0584(4) 0.0933(5) 0.104(3) Uani 1 1 d .
C25 C 0.2735(11) -0.0503(4) 0.0366(4) 0.118(3) Uani 1 1 d .
H25A H 0.3918 -0.0417 0.0249 0.134 Uiso 1 1 calc R
H25B H 0.2706 -0.0791 0.0755 0.134 Uiso 1 1 calc R
C26 C 0.1847(14) -0.0857(4) -0.0151(4) 0.114(3) Uani 1 1 d .
H26A H 0.0636 -0.0808 -0.0090 0.137 Uiso 1 1 calc R
H26B H 0.2146 -0.1354 -0.0154 0.137 Uiso 1 1 calc R
H26C H 0.2165 -0.0645 -0.0556 0.137 Uiso 1 1 calc R
C27 C 0.3933(7) 0.2212(3) 0.0580(3) 0.0723(16) Uani 1 1 d .
C28 C 0.5246(8) 0.1796(3) 0.1555(3) 0.0737(16) Uani 1 1 d .
C29 C 0.4857(8) 0.3446(3) 0.1602(2) 0.0659(15) Uani 1 1 d .
C30 C 0.4683(9) 0.4053(3) 0.1975(3) 0.091(2) Uani 1 1 d .
H30 H 0.3711 0.4099 0.2230 0.110 Uiso 1 1 calc R
C31 C 0.5858(12) 0.4587(4) 0.1988(3) 0.103(2) Uani 1 1 d .
H31 H 0.5669 0.4994 0.2236 0.123 Uiso 1 1 calc R
C32 C 0.7335(11) 0.4519(4) 0.1629(4) 0.103(2) Uani 1 1 d .
H32 H 0.8165 0.4875 0.1638 0.124 Uiso 1 1 calc R
C33 C 0.7561(8) 0.3919(4) 0.1258(3) 0.0912(19) Uani 1 1 d .
H33 H 0.8544 0.3872 0.1009 0.109 Uiso 1 1 calc R
C34 C 0.6358(8) 0.3390(3) 0.1251(3) 0.0813(17) Uani 1 1 d .
H34 H 0.6551 0.2982 0.1004 0.098 Uiso 1 1 calc R

loop_
_atom_site_aniso_label
_atom_site_aniso_U_11
_atom_site_aniso_U_22
_atom_site_aniso_U_33
_atom_site_aniso_U_23
_atom_site_aniso_U_13
_atom_site_aniso_U_12
N1 0.106(5) 0.107(4) 0.095(4) 0.004(3) 0.004(4) -0.032(4)
N2 0.110(4) 0.123(5) 0.078(4) -0.021(4) 0.023(4) -0.014(4)
N3 0.119(4) 0.117(4) 0.069(3) -0.014(4) 0.007(4) -0.010(4)
N4 0.092(4) 0.088(4) 0.121(4) -0.008(3) -0.030(4) 0.033(3)
O1 0.163(6) 0.119(4) 0.262(8) -0.003(5) 0.075(6) -0.025(4)
O2 0.130(4) 0.088(3) 0.151(5) 0.011(3) -0.004(4) -0.017(4)
O3 0.137(5) 0.140(5) 0.297(9) -0.046(5) -0.068(6) 0.038(5)
O4 0.131(5) 0.094(3) 0.147(4) -0.016(3) -0.010(4) 0.006(3)
C1 0.061(3) 0.078(4) 0.071(4) 0.013(3) -0.007(3) -0.011(3)
C2 0.069(4) 0.080(4) 0.051(3) 0.000(3) -0.015(3) -0.020(3)
C3 0.071(4) 0.082(4) 0.086(4) -0.008(3) -0.015(3) -0.012(4)
C4 0.072(4) 0.110(5) 0.089(5) 0.011(4) -0.020(4) -0.019(4)
C5 0.087(5) 0.089(4) 0.086(4) 0.013(4) -0.013(4) 0.001(4)
C6 0.085(5) 0.088(5) 0.139(6) 0.006(4) -0.018(5) 0.004(4)
C7 0.082(5) 0.090(6) 0.173(9) 0.031(6) 0.032(6) 0.016(5)
C8 0.136(7) 0.080(5) 0.172(8) 0.035(5) -0.006(7) -0.009(5)
C9 0.154(8) 0.123(6) 0.158(8) 0.012(6) -0.001(7) -0.024(7)
C10 0.072(4) 0.083(4) 0.076(4) -0.005(3) -0.006(3) -0.017(3)
C11 0.076(4) 0.080(4) 0.071(4) -0.007(3) 0.013(4) -0.005(3)
C12 0.069(4) 0.068(4) 0.062(3) -0.003(3) 0.008(3) -0.011(3)
C13 0.090(5) 0.079(4) 0.069(4) -0.016(3) 0.010(3) -0.025(4)
C14 0.119(6) 0.078(5) 0.103(6) -0.005(4) 0.039(5) -0.007(5)
C15 0.096(6) 0.084(5) 0.127(7) 0.017(5) 0.029(5) 0.008(5)
C16 0.081(4) 0.103(5) 0.112(5) 0.002(5) -0.001(4) 0.019(4)
C17 0.073(4) 0.087(4) 0.069(4) -0.003(3) -0.004(3) 0.003(4)
C18 0.063(3) 0.071(3) 0.061(3) -0.003(3) 0.003(3) 0.012(3)
C19 0.060(3) 0.073(3) 0.062(3) 0.002(3) 0.003(3) 0.011(3)
C20 0.088(5) 0.093(4) 0.071(4) -0.002(3) 0.011(4) 0.004(4)
C21 0.078(4) 0.111(5) 0.062(4) 0.006(3) 0.015(3) 0.015(4)
C22 0.069(4) 0.088(4) 0.093(5) 0.007(4) 0.000(4) 0.008(4)
C23 0.085(4) 0.094(5) 0.119(5) -0.003(4) 0.010(4) -0.009(4)
C24 0.070(5) 0.081(5) 0.160(8) 0.017(5) -0.029(5) -0.007(4)
C25 0.137(7) 0.093(5) 0.154(8) 0.011(5) 0.032(7) 0.028(6)
C26 0.175(9) 0.130(7) 0.156(8) -0.021(6) -0.023(7) 0.026(7)
C27 0.058(3) 0.085(4) 0.074(4) -0.023(3) 0.000(3) 0.003(3)
C28 0.078(4) 0.073(4) 0.070(4) -0.007(3) -0.009(3) 0.007(3)
C29 0.078(4) 0.061(3) 0.058(3) -0.003(3) -0.012(3) 0.015(3)
C30 0.108(5) 0.087(5) 0.079(4) -0.007(4) -0.009(4) 0.025(4)
C31 0.147(7) 0.067(4) 0.094(6) -0.016(4) -0.028(5) 0.000(5)
C32 0.122(7) 0.083(5) 0.104(6) 0.007(4) -0.047(6) -0.012(5)
C33 0.074(4) 0.107(5) 0.093(5) 0.006(4) -0.005(4) -0.017(4)
C34 0.081(4) 0.081(4) 0.082(4) -0.002(3) 0.001(4) 0.008(4)

loop_
_atom_type_symbol
_atom_type_description
_atom_type_scat_dispersion_real
_atom_type_scat_dispersion_imag
_atom_type_scat_source
C C 0.0033 0.0000 'International Tables Vol C Tables 4.2.6.8 and 6.1.1.4'
H H 0.0000 0.0000 'International Tables Vol C Tables 4.2.6.8 and 6.1.1.4'
N N 0.0061 0.0000 'International Tables Vol C Tables 4.2.6.8 and 6.1.1.4'
O O 0.0106 0.0000 'International Tables Vol C Tables 4.2.6.8 and 6.1.1.4'

loop_
_geom_angle_atom_site_label_1
_geom_angle_atom_site_label_2
_geom_angle_atom_site_label_3
_geom_angle
C7 O2 C8 118.4(7)
C24 O4 C25 116.8(7)
C11 C1 C10 108.0(5)
C11 C1 C2 110.4(4)
C10 C1 C2 110.9(5)
C11 C1 C5 112.8(5)
C10 C1 C5 111.9(4)
C2 C1 C5 102.8(5)
C3 C2 C12 127.2(5)
C3 C2 C1 108.2(5)
C12 C2 C1 124.5(5)
C2 C3 C4 115.1(5)
C2 C3 H3 122.4
C4 C3 H3 122.4
C3 C4 C5 103.0(5)
C3 C4 H4A 111.1
C5 C4 H4A 111.2
C3 C4 H4B 111.2
C5 C4 H4B 111.2
H4A C4 H4B 109.1
C6 C5 C4 114.1(6)
C6 C5 C1 116.4(5)
C4 C5 C1 105.9(5)
C6 C5 H5 106.6
C4 C5 H5 106.6
C1 C5 H5 106.6
C7 C6 C5 117.4(7)
C7 C6 H6A 108.0
C5 C6 H6A 107.9
C7 C6 H6B 107.9
C5 C6 H6B 108.0
H6A C6 H6B 107.2
O1 C7 O2 117.9(9)
O1 C7 C6 126.6(10)
O2 C7 C6 114.9(7)
O2 C8 C9 106.1(7)
O2 C8 H8A 110.5
C9 C8 H8A 110.5
O2 C8 H8B 110.5
C9 C8 H8B 110.5
H8A C8 H8B 108.7
C8 C9 H9A 109.5
C8 C9 H9B 109.4
H9A C9 H9B 109.5
C8 C9 H9C 109.5
H9A C9 H9C 109.5
H9B C9 H9C 109.5
N1 C10 C1 178.8(7)
N2 C11 C1 178.5(7)
C13 C12 C17 117.2(6)
C13 C12 C2 121.6(5)
C17 C12 C2 121.2(5)
C14 C13 C12 121.9(6)
C14 C13 H13 119.1
C12 C13 H13 119.0
C15 C14 C13 120.1(7)
C15 C14 H14 119.9
C13 C14 H14 120.0
C14 C15 C16 121.4(7)
C14 C15 H15 119.3
C16 C15 H15 119.3
C15 C16 C17 119.1(7)
C15 C16 H16 120.4
C17 C16 H16 120.4
C16 C17 C12 120.2(6)
C16 C17 H17 119.9
C12 C17 H17 119.9
C27 C18 C28 107.8(5)
C27 C18 C19 110.5(4)
C28 C18 C19 111.3(5)
C27 C18 C22 113.8(5)
C28 C18 C22 111.4(4)
C19 C18 C22 102.0(4)
C20 C19 C29 128.1(6)
C20 C19 C18 108.7(5)
C29 C19 C18 123.2(5)
C19 C20 C21 115.0(5)
C19 C20 H20 122.5
C21 C20 H20 122.5
C20 C21 C22 103.0(5)
C20 C21 H21A 111.1
C22 C21 H21A 111.2
C20 C21 H21B 111.2
C22 C21 H21B 111.1
H21A C21 H21B 109.1
C21 C22 C23 113.2(5)
C21 C22 C18 106.0(5)
C23 C22 C18 115.8(5)
C21 C22 H22 107.1
C23 C22 H22 107.1
C18 C22 H22 107.1
C24 C23 C22 117.4(6)
C24 C23 H23A 108.0
C22 C23 H23A 107.9
C24 C23 H23B 108.0
C22 C23 H23B 108.0
H23A C23 H23B 107.2
O3 C24 O4 122.0(8)
O3 C24 C23 123.7(9)
O4 C24 C23 113.8(7)
C26 C25 O4 105.8(7)
C26 C25 H25A 110.6
O4 C25 H25A 110.6
C26 C25 H25B 110.5
O4 C25 H25B 110.6
H25A C25 H25B 108.7
C25 C26 H26A 109.5
C25 C26 H26B 109.5
H26A C26 H26B 109.5
C25 C26 H26C 109.4
H26A C26 H26C 109.5
H26B C26 H26C 109.5
N3 C27 C18 176.5(7)
N4 C28 C18 177.9(7)
C30 C29 C34 116.1(6)
C30 C29 C19 120.3(6)
C34 C29 C19 123.5(5)
C31 C30 C29 123.4(7)
C31 C30 H30 118.3
C29 C30 H30 118.3
C30 C31 C32 119.2(7)
C30 C31 H31 120.4
C32 C31 H31 120.4
C33 C32 C31 119.0(7)
C33 C32 H32 120.5
C31 C32 H32 120.5
C34 C33 C32 120.7(7)
C34 C33 H33 119.6
C32 C33 H33 119.6
C33 C34 C29 121.5(6)
C33 C34 H34 119.3
C29 C34 H34 119.2

loop_
_geom_bond_atom_site_label_1
_geom_bond_atom_site_label_2
_geom_bond_distance
N1 C10 1.139(7)
N2 C11 1.141(7)
N3 C27 1.133(7)
N4 C28 1.128(7)
O1 C7 1.215(9)
O2 C7 1.328(9)
O2 C8 1.457(8)
O3 C24 1.174(8)
O4 C24 1.304(8)
O4 C25 1.471(7)
C1 C11 1.456(8)
C1 C10 1.468(8)
C1 C2 1.551(8)
C1 C5 1.566(8)
C2 C3 1.328(7)
C2 C12 1.463(7)
C3 C4 1.496(7)
C3 H3 0.9300
C4 C5 1.507(7)
C4 H4A 0.9700
C4 H4B 0.9700
C5 C6 1.471(8)
C5 H5 0.9800
C6 C7 1.434(10)
C6 H6A 0.9700
C6 H6B 0.9700
C8 C9 1.479(10)
C8 H8A 0.9700
C8 H8B 0.9700
C9 H9A 0.9600
C9 H9B 0.9600
C9 H9C 0.9600
C12 C13 1.389(7)
C12 C17 1.399(7)
C13 C14 1.366(9)
C13 H13 0.9300
C14 C15 1.329(9)
C14 H14 0.9300
C15 C16 1.378(9)
C15 H15 0.9300
C16 C17 1.393(8)
C16 H16 0.9300
C17 H17 0.9300
C18 C27 1.475(7)
C18 C28 1.490(8)
C18 C19 1.542(7)
C18 C22 1.559(8)
C19 C20 1.324(7)
C19 C29 1.466(8)
C20 C21 1.471(8)
C20 H20 0.9300
C21 C22 1.499(7)
C21 H21A 0.9700
C21 H21B 0.9700
C22 C23 1.504(8)
C22 H22 0.9800
C23 C24 1.473(9)
C23 H23A 0.9700
C23 H23B 0.9700
C25 C26 1.439(10)
C25 H25A 0.9700
C25 H25B 0.9700
C26 H26A 0.9601
C26 H26B 0.9601
C26 H26C 0.9601
C29 C30 1.380(7)
C29 C34 1.386(8)
C30 C31 1.358(9)
C30 H30 0.9300
C31 C32 1.381(10)
C31 H31 0.9300
C32 C33 1.372(8)
C32 H32 0.9300
C33 C34 1.367(8)
C33 H33 0.9300
C34 H34 0.9300

loop_
_geom_torsion_atom_site_label_1
_geom_torsion_atom_site_label_2
_geom_torsion_atom_site_label_3
_geom_torsion_atom_site_label_4
_geom_torsion
C11 C1 C2 C3 -107.7(6)
C10 C1 C2 C3 132.6(5)
C5 C1 C2 C3 12.9(6)
C11 C1 C2 C12 69.8(7)
C10 C1 C2 C12 -49.9(7)
C5 C1 C2 C12 -169.6(5)
C12 C2 C3 C4 -176.9(5)
C1 C2 C3 C4 0.5(7)
C2 C3 C4 C5 -14.2(7)
C3 C4 C5 C6 150.5(6)
C3 C4 C5 C1 21.1(6)
C11 C1 C5 C6 -30.1(7)
C10 C1 C5 C6 91.9(7)
C2 C1 C5 C6 -149.0(5)
C11 C1 C5 C4 97.8(6)
C10 C1 C5 C4 -140.2(5)
C2 C1 C5 C4 -21.1(6)
C4 C5 C6 C7 171.8(6)
C1 C5 C6 C7 -64.3(8)
C8 O2 C7 O1 4.0(12)
C8 O2 C7 C6 176.4(6)
C5 C6 C7 O1 -20.0(12)
C5 C6 C7 O2 168.4(6)
C7 O2 C8 C9 -179.3(7)
C11 C1 C10 N1 -149(39)
C2 C1 C10 N1 -28(39)
C5 C1 C10 N1 86(39)
C10 C1 C11 N2 175(100)
C2 C1 C11 N2 53(27)
C5 C1 C11 N2 -61(27)
C3 C2 C12 C13 -15.3(9)
C1 C2 C12 C13 167.6(5)
C3 C2 C12 C17 161.8(6)
C1 C2 C12 C17 -15.2(8)
C17 C12 C13 C14 -0.6(8)
C2 C12 C13 C14 176.7(5)
C12 C13 C14 C15 -0.2(10)
C13 C14 C15 C16 2.5(11)
C14 C15 C16 C17 -3.8(11)
C15 C16 C17 C12 3.0(10)
C13 C12 C17 C16 -0.8(8)
C2 C12 C17 C16 -178.1(5)
C27 C18 C19 C20 109.1(5)
C28 C18 C19 C20 -131.2(5)
C22 C18 C19 C20 -12.2(6)
C27 C18 C19 C29 -68.3(7)
C28 C18 C19 C29 51.4(7)
C22 C18 C19 C29 170.4(5)
C29 C19 C20 C21 175.2(5)
C18 C19 C20 C21 -2.0(7)
C19 C20 C21 C22 15.9(7)
C20 C21 C22 C23 -150.5(5)
C20 C21 C22 C18 -22.4(6)
C27 C18 C22 C21 -97.6(6)
C28 C18 C22 C21 140.3(5)
C19 C18 C22 C21 21.4(6)
C27 C18 C22 C23 28.8(7)
C28 C18 C22 C23 -93.3(6)
C19 C18 C22 C23 147.8(5)
C21 C22 C23 C24 -171.6(6)
C18 C22 C23 C24 65.7(8)
C25 O4 C24 O3 -4.0(12)
C25 O4 C24 C23 -176.1(6)
C22 C23 C24 O3 16.6(11)
C22 C23 C24 O4 -171.5(6)
C24 O4 C25 C26 177.9(7)
C28 C18 C27 N3 155(10)
C19 C18 C27 N3 -83(10)
C22 C18 C27 N3 31(10)
C27 C18 C28 N4 115(19)
C19 C18 C28 N4 -7(19)
C22 C18 C28 N4 -120(19)
C20 C19 C29 C30 15.2(9)
C18 C19 C29 C30 -167.9(5)
C20 C19 C29 C34 -163.3(6)
C18 C19 C29 C34 13.5(8)
C34 C29 C30 C31 2.5(9)
C19 C29 C30 C31 -176.1(5)
C29 C30 C31 C32 -2.1(10)
C30 C31 C32 C33 1.2(10)
C31 C32 C33 C34 -1.0(10)
C32 C33 C34 C29 1.6(9)
C30 C29 C34 C33 -2.3(8)
C19 C29 C34 C33 176.4(5)
